data_7236291
loop_
_publ_author_name
'Meng, Xiang-min'
'Zhang, Xia'
'Qi, Peng-fei'
'Zong, Zi-ao'
'Jin, Fan'
'Fan, Yu-hua'

_publ_section_title
;
 Syntheses, structures, luminescent and photocatalytic properties of
 various polymers based on a &#x201C;V&#x201D;-shaped dicarboxylic acid
;
_journal_issue 9
_journal_name_full 'RSC Advances'
_journal_page_first 4855
_journal_paper_doi 10.1039/C6RA27509E
_journal_volume 7
_journal_year 2017
_chemical_formula_sum 'C34 H27 Cd N4 O4.5'
_chemical_formula_weight 676.00
_space_group_IT_number 24
_space_group_name_Hall 'I 2b 2c'
_space_group_name_H-M_alt 'I 21 21 21'
_symmetry_cell_setting orthorhombic
_symmetry_space_group_name_H-M 'I 21 21 21'
_atom_sites_solution_hydrogens geom
_atom_sites_solution_primary direct
_atom_sites_solution_secondary difmap
_audit_creation_method SHELXL-97
_audit_update_record
;
2015-10-09 deposited with the CCDC.
2017-01-01 downloaded from the CCDC.
;
_cell_angle_alpha 90.00
_cell_angle_beta 90.00
_cell_angle_gamma 90.00
_cell_formula_units_Z 4
_cell_length_a 14.0719(13)
_cell_length_b 21.6271(19)
_cell_length_c 9.9750(9)
_cell_measurement_reflns_used 2476
_cell_measurement_temperature 298(2)
_cell_measurement_theta_max 25.949
_cell_measurement_theta_min 2.503
_cell_volume 3035.7(5)
_computing_cell_refinement 'Bruker SMART'
_computing_data_collection 'Bruker SMART'
_computing_data_reduction 'Bruker SAINT'
_computing_molecular_graphics 'Bruker SHELXTL'
_computing_publication_material 'Bruker SHELXTL'
_computing_structure_refinement 'SHELXL-97 (Sheldrick, 1997)'
_computing_structure_solution 'SHELXS-97 (Sheldrick, 1990)'
_diffrn_ambient_temperature 298(2)
_diffrn_measured_fraction_theta_full 0.998
_diffrn_measured_fraction_theta_max 0.998
_diffrn_measurement_device_type 'CCD area detector'
_diffrn_measurement_method 'phi and omega scans'
_diffrn_radiation_monochromator graphite
_diffrn_radiation_source 'fine-focus sealed tube'
_diffrn_radiation_type MoK\a
_diffrn_radiation_wavelength 0.71073
_diffrn_reflns_av_R_equivalents 0.0750
_diffrn_reflns_av_sigmaI/netI 0.0838
_diffrn_reflns_limit_h_max 16
_diffrn_reflns_limit_h_min -16
_diffrn_reflns_limit_k_max 25
_diffrn_reflns_limit_k_min -25
_diffrn_reflns_limit_l_max 7
_diffrn_reflns_limit_l_min -11
_diffrn_reflns_number 7612
_diffrn_reflns_theta_full 25.02
_diffrn_reflns_theta_max 25.02
_diffrn_reflns_theta_min 2.50
_exptl_absorpt_coefficient_mu 0.766
_exptl_absorpt_correction_T_max 0.9205
_exptl_absorpt_correction_T_min 0.8745
_exptl_absorpt_correction_type multi-scan
_exptl_absorpt_process_details sadabs
_exptl_crystal_colour colourless
_exptl_crystal_density_diffrn 1.479
_exptl_crystal_density_method 'not measured'
_exptl_crystal_description block
_exptl_crystal_F_000 1372
_exptl_crystal_size_max 0.18
_exptl_crystal_size_mid 0.15
_exptl_crystal_size_min 0.11
_refine_diff_density_max 0.611
_refine_diff_density_min -0.585
_refine_diff_density_rms 0.083
_refine_ls_abs_structure_details 'Flack H D (1983), Acta Cryst. A39, 876-881'
_refine_ls_abs_structure_Flack 0.51(5)
_refine_ls_extinction_method none
_refine_ls_goodness_of_fit_ref 1.068
_refine_ls_hydrogen_treatment mixed
_refine_ls_matrix_type full
_refine_ls_number_parameters 211
_refine_ls_number_reflns 2697
_refine_ls_number_restraints 0
_refine_ls_restrained_S_all 1.068
_refine_ls_R_factor_all 0.0744
_refine_ls_R_factor_gt 0.0470
_refine_ls_shift/su_max 0.001
_refine_ls_shift/su_mean 0.000
_refine_ls_structure_factor_coef Fsqd
_refine_ls_weighting_details 'calc w=1/[\s^2^(Fo^2^)+(0.0395P)^2^+0.0000P] where P=(Fo^2^+2Fc^2^)/3'
_refine_ls_weighting_scheme calc
_refine_ls_wR_factor_gt 0.0929
_refine_ls_wR_factor_ref 0.1013
_reflns_number_gt 1967
_reflns_number_total 2697
_reflns_threshold_expression >2sigma(I)
_cod_data_source_file c6ra27509e2.cif
_cod_data_source_block 151003c
_cod_depositor_comments
;
The following automatic conversions were performed:

data item '_symmetry_cell_setting' value 'Orthorhombic' was changed
to 'orthorhombic' in accordance with the
/home/saulius/struct/COD-crude-data/automatic-downloads/DataCite-retrospective/RSC/depositions/lib/dictionaries/cif_core.dic
dictionary named 'cif_core.dic' version 2.4.2 last updated on
2011-04-26.

Automatic conversion script
Id: cif_fix_values 6909 2019-04-08 15:41:33Z antanas 
;
_cod_original_sg_symbol_H-M I2(1)2(1)2(1)
_cod_original_formula_sum 'C34 H27 Cd N4 O4.50'
_cod_database_code 7236291

loop_
_symmetry_equiv_pos_as_xyz
'x, y, z'
'-x, -y+1/2, z'
'x, -y, -z+1/2'
'-x, y+1/2, -z+1/2'
'x+1/2, y+1/2, z+1/2'
'-x+1/2, -y+1, z+1/2'
'x+1/2, -y+1/2, -z+1'
'-x+1/2, y+1, -z+1'

loop_
_atom_site_label
_atom_site_type_symbol
_atom_site_fract_x
_atom_site_fract_y
_atom_site_fract_z
_atom_site_U_iso_or_equiv
_atom_site_adp_type
_atom_site_occupancy
_atom_site_symmetry_multiplicity
_atom_site_calc_flag
_atom_site_refinement_flags
_atom_site_disorder_assembly
_atom_site_disorder_group
Cd1 Cd 0.7500 0.72594(2) 0.5000 0.0423(2) Uani 1 2 d S . .
N1 N 0.5380(5) 0.8331(3) 0.2744(8) 0.048(2) Uani 1 1 d . A .
N2 N 0.6607(3) 0.7825(2) 0.3535(5) 0.0437(13) Uani 1 1 d . A .
O1 O 0.6100(3) 0.7065(2) 0.6000(5) 0.0768(17) Uani 1 1 d . A .
O2 O 0.720(3) 0.653(3) 0.712(17) 0.057(17) Uani 0.6(3) 1 d P A 1
O2' O 0.713(3) 0.643(4) 0.65(2) 0.06(2) Uani 0.4(3) 1 d P A 2
O3 O 0.7500 0.6769(8) 1.0000 0.148(7) Uani 0.50 2 d SP . .
H3C H 0.7429 0.6541 0.9313 0.177 Uiso 0.50 1 d PR . .
C1 C 0.6347(5) 0.6648(3) 0.6792(8) 0.0479(18) Uani 1 1 d . . .
C2 C 0.5565(6) 0.6331(4) 0.7587(10) 0.043(2) Uani 1 1 d . A .
C3 C 0.4653(6) 0.6566(4) 0.7575(9) 0.048(2) Uani 1 1 d . . .
H3 H 0.4529 0.6938 0.7139 0.057 Uiso 1 1 calc R A .
C4 C 0.3930(5) 0.6257(3) 0.8200(7) 0.0463(17) Uani 1 1 d . A .
H4 H 0.3320 0.6421 0.8179 0.056 Uiso 1 1 calc R . .
C5 C 0.4087(4) 0.5700(3) 0.8866(6) 0.0384(16) Uani 1 1 d . . .
C6 C 0.5015(5) 0.5478(3) 0.8940(8) 0.057(2) Uani 1 1 d . A .
H6 H 0.5146 0.5119 0.9421 0.068 Uiso 1 1 calc R . .
C7 C 0.5748(5) 0.5793(3) 0.8295(8) 0.056(2) Uani 1 1 d . . .
H7 H 0.6365 0.5641 0.8340 0.067 Uiso 1 1 calc R A .
C8 C 0.2500 0.5664(3) 1.0000 0.0424(19) Uani 1 2 d S . .
H8 H 0.2500 0.6094 1.0000 0.051 Uiso 1 2 calc SR A .
C9 C 0.3282(4) 0.5360(3) 0.9478(5) 0.0380(16) Uani 1 1 d . A .
C10 C 0.3280(5) 0.4709(3) 0.9485(6) 0.0481(18) Uani 1 1 d . . .
H10 H 0.3794 0.4487 0.9150 0.058 Uiso 1 1 calc R A .
C11 C 0.2500 0.4409(4) 1.0000 0.061(2) Uani 1 2 d S . .
H11 H 0.2500 0.3979 1.0000 0.073 Uiso 1 2 calc SR . .
C12 C 0.5837(5) 0.8122(3) 0.3829(7) 0.0465(17) Uani 1 1 d . . .
H12 H 0.5623 0.8184 0.4701 0.056 Uiso 1 1 calc R A .
C13 C 0.6655(5) 0.7847(3) 0.2167(7) 0.0553(18) Uani 1 1 d . . .
H13 H 0.7140 0.7678 0.1652 0.066 Uiso 1 1 calc R A .
C14 C 0.5893(6) 0.8150(3) 0.1675(9) 0.065(2) Uani 1 1 d . A .
H14 H 0.5751 0.8221 0.0778 0.078 Uiso 1 1 calc R . .
C15 C 0.4466(7) 0.8659(4) 0.2747(14) 0.076(4) Uani 1 1 d . . .
H15A H 0.4136 0.8566 0.3577 0.092 Uiso 1 1 calc R A .
H15B H 0.4081 0.8504 0.2015 0.092 Uiso 1 1 calc R . .
C16 C 0.4557(5) 0.9362(3) 0.2609(9) 0.051(2) Uani 1 1 d . A .
C17 C 0.5387(4) 0.9672(3) 0.2558(7) 0.0435(17) Uani 1 1 d . . .
H17 H 0.5959 0.9458 0.2597 0.052 Uiso 1 1 calc R A .
C18 C 0.3719(5) 0.9683(3) 0.2572(11) 0.088(3) Uani 1 1 d . . .
H18 H 0.3145 0.9472 0.2646 0.106 Uiso 1 1 calc R A .

loop_
_atom_site_aniso_label
_atom_site_aniso_U_11
_atom_site_aniso_U_22
_atom_site_aniso_U_33
_atom_site_aniso_U_23
_atom_site_aniso_U_13
_atom_site_aniso_U_12
Cd1 0.0338(3) 0.0354(3) 0.0576(4) 0.000 0.0010(6) 0.000
N1 0.039(4) 0.035(4) 0.069(5) 0.012(4) 0.002(4) -0.002(3)
N2 0.038(3) 0.039(3) 0.054(3) 0.011(3) 0.001(3) -0.001(3)
O1 0.047(3) 0.093(4) 0.090(4) 0.048(4) 0.008(3) 0.005(3)
O2 0.043(9) 0.055(11) 0.07(4) 0.012(18) 0.001(12) -0.003(6)
O2' 0.043(10) 0.055(14) 0.07(6) 0.01(2) 0.001(15) -0.003(8)
O3 0.22(2) 0.132(14) 0.089(11) 0.000 -0.01(2) 0.000
C1 0.043(4) 0.038(4) 0.062(5) -0.001(4) 0.003(4) 0.003(3)
C2 0.034(5) 0.049(5) 0.047(5) 0.003(4) 0.007(4) 0.004(4)
C3 0.059(6) 0.034(4) 0.050(5) 0.008(4) 0.004(4) 0.003(4)
C4 0.036(4) 0.050(4) 0.053(5) 0.001(4) 0.003(3) 0.005(3)
C5 0.037(4) 0.041(4) 0.037(4) -0.005(3) 0.008(3) 0.003(3)
C6 0.045(4) 0.050(4) 0.074(5) 0.006(4) 0.009(4) 0.008(3)
C7 0.037(4) 0.052(4) 0.079(6) 0.010(5) 0.010(4) 0.004(4)
C8 0.038(4) 0.045(4) 0.044(5) 0.000 0.020(8) 0.000
C9 0.038(4) 0.042(3) 0.035(4) 0.000(3) 0.007(3) -0.001(3)
C10 0.054(4) 0.040(4) 0.050(5) 0.001(3) 0.009(3) 0.007(3)
C11 0.064(6) 0.051(5) 0.067(6) 0.000 0.002(12) 0.000
C12 0.044(4) 0.040(4) 0.055(5) 0.012(4) 0.008(4) 0.002(3)
C13 0.057(5) 0.048(4) 0.061(5) 0.003(4) 0.010(4) -0.001(4)
C14 0.079(6) 0.051(5) 0.066(6) 0.012(4) -0.014(5) -0.006(5)
C15 0.049(6) 0.023(4) 0.157(11) 0.027(6) -0.004(7) -0.010(4)
C16 0.031(4) 0.028(3) 0.095(6) 0.018(4) -0.004(4) 0.000(3)
C17 0.034(4) 0.040(3) 0.057(4) 0.007(3) -0.006(3) 0.003(3)
C18 0.035(4) 0.044(4) 0.185(10) 0.039(6) 0.000(5) -0.003(4)

loop_
_atom_type_symbol
_atom_type_description
_atom_type_scat_dispersion_real
_atom_type_scat_dispersion_imag
_atom_type_scat_source
C C 0.0033 0.0016 'International Tables Vol C Tables 4.2.6.8 and 6.1.1.4'
H H 0.0000 0.0000 'International Tables Vol C Tables 4.2.6.8 and 6.1.1.4'
N N 0.0061 0.0033 'International Tables Vol C Tables 4.2.6.8 and 6.1.1.4'
O O 0.0106 0.0060 'International Tables Vol C Tables 4.2.6.8 and 6.1.1.4'
Cd Cd -0.8075 1.2024 'International Tables Vol C Tables 4.2.6.8 and 6.1.1.4'

loop_
_geom_angle_atom_site_label_1
_geom_angle_atom_site_label_2
_geom_angle_atom_site_label_3
_geom_angle
_geom_angle_site_symmetry_1
_geom_angle_site_symmetry_3
O1 Cd1 O1 158.4(3) 8_645 .
O1 Cd1 N2 84.38(18) 8_645 8_645
O1 Cd1 N2 107.4(2) . 8_645
O1 Cd1 N2 107.37(19) 8_645 .
O1 Cd1 N2 84.38(18) . .
N2 Cd1 N2 115.2(3) 8_645 .
O1 Cd1 O2' 52.5(8) 8_645 8_645
O1 Cd1 O2' 109.2(17) . 8_645
N2 Cd1 O2' 133(2) 8_645 8_645
N2 Cd1 O2' 97(5) . 8_645
O1 Cd1 O2' 109.2(17) 8_645 .
O1 Cd1 O2' 52.5(8) . .
N2 Cd1 O2' 97(5) 8_645 .
N2 Cd1 O2' 133(2) . .
O2' Cd1 O2' 83(10) 8_645 .
O1 Cd1 O2 112.2(8) 8_645 .
O1 Cd1 O2 53.2(7) . .
N2 Cd1 O2 84(3) 8_645 .
N2 Cd1 O2 137.5(9) . .
O2' Cd1 O2 95(8) 8_645 .
O2' Cd1 O2 14(2) . .
O1 Cd1 C1 26.53(17) 8_645 8_645
O1 Cd1 C1 135.6(2) . 8_645
N2 Cd1 C1 110.4(2) 8_645 8_645
N2 Cd1 C1 99.6(2) . 8_645
O2' Cd1 C1 26.5(14) 8_645 8_645
O2' Cd1 C1 100(4) . 8_645
O2 Cd1 C1 109(2) . 8_645
C12 N1 C14 106.6(7) . .
C12 N1 C15 125.6(9) . .
C14 N1 C15 127.7(9) . .
C12 N2 C13 104.5(6) . .
C12 N2 Cd1 125.6(5) . .
C13 N2 Cd1 129.1(5) . .
C1 O1 Cd1 99.9(4) . .
C1 O2 Cd1 80(5) . .
C1 O2' Cd1 92(3) . .
O2' C1 O1 113(6) . .
O2' C1 O2 30(3) . .
O1 C1 O2 124(2) . .
O2' C1 C2 126(2) . .
O1 C1 C2 117.1(7) . .
O2 C1 C2 118(3) . .
C3 C2 C7 119.1(8) . .
C3 C2 C1 120.1(9) . .
C7 C2 C1 120.7(7) . .
C4 C3 C2 120.4(8) . .
C4 C3 H3 119.8 . .
C2 C3 H3 119.8 . .
C3 C4 C5 121.5(7) . .
C3 C4 H4 119.3 . .
C5 C4 H4 119.3 . .
C4 C5 C6 118.2(6) . .
C4 C5 C9 120.3(6) . .
C6 C5 C9 121.5(6) . .
C7 C6 C5 120.0(7) . .
C7 C6 H6 120.0 . .
C5 C6 H6 120.0 . .
C2 C7 C6 120.6(7) . .
C2 C7 H7 119.7 . .
C6 C7 H7 119.7 . .
C9 C8 C9 123.2(7) 8_546 .
C9 C8 H8 118.4 8_546 .
C9 C8 H8 118.4 . .
C8 C9 C10 118.1(6) . .
C8 C9 C5 121.7(5) . .
C10 C9 C5 120.0(5) . .
C11 C10 C9 118.4(6) . .
C11 C10 H10 120.8 . .
C9 C10 H10 120.8 . .
C10 C11 C10 123.7(8) . 8_546
C10 C11 H11 118.1 . .
C10 C11 H11 118.1 8_546 .
N2 C12 N1 112.8(7) . .
N2 C12 H12 123.6 . .
N1 C12 H12 123.6 . .
C14 C13 N2 109.9(7) . .
C14 C13 H13 125.0 . .
N2 C13 H13 125.0 . .
N1 C14 C13 106.2(7) . .
N1 C14 H14 126.9 . .
C13 C14 H14 126.9 . .
N1 C15 C16 114.0(7) . .
N1 C15 H15A 108.8 . .
C16 C15 H15A 108.8 . .
N1 C15 H15B 108.8 . .
C16 C15 H15B 108.8 . .
H15A C15 H15B 107.7 . .
C17 C16 C18 119.5(6) . .
C17 C16 C15 124.7(7) . .
C18 C16 C15 115.7(7) . .
C16 C17 C17 120.0(4) . 3_575
C16 C17 H17 120.0 . .
C17 C17 H17 120.0 3_575 .
C16 C18 C18 120.5(4) . 3_575
C16 C18 H18 119.8 . .
C18 C18 H18 119.8 3_575 .

loop_
_geom_bond_atom_site_label_1
_geom_bond_atom_site_label_2
_geom_bond_distance
_geom_bond_site_symmetry_2
Cd1 O1 2.248(5) 8_645
Cd1 O1 2.248(5) .
Cd1 N2 2.283(5) 8_645
Cd1 N2 2.283(5) .
Cd1 O2' 2.41(7) 8_645
Cd1 O2' 2.41(7) .
Cd1 O2 2.66(9) .
Cd1 C1 2.753(7) 8_645
N1 C12 1.337(9) .
N1 C14 1.345(11) .
N1 C15 1.468(10) .
N2 C12 1.293(7) .
N2 C13 1.366(8) .
O1 C1 1.248(7) .
O2 C1 1.27(6) .
O2' C1 1.23(6) .
O3 H3C 0.8500 .
C1 C2 1.520(11) .
C2 C3 1.382(10) .
C2 C7 1.384(11) .
C3 C4 1.368(10) .
C3 H3 0.9300 .
C4 C5 1.392(8) .
C4 H4 0.9300 .
C5 C6 1.394(8) .
C5 C9 1.483(8) .
C6 C7 1.393(9) .
C6 H6 0.9300 .
C7 H7 0.9300 .
C8 C9 1.384(7) 8_546
C8 C9 1.384(6) .
C8 H8 0.9300 .
C9 C10 1.408(8) .
C10 C11 1.375(7) .
C10 H10 0.9300 .
C11 C10 1.375(7) 8_546
C11 H11 0.9300 .
C12 H12 0.9300 .
C13 C14 1.349(9) .
C13 H13 0.9300 .
C14 H14 0.9300 .
C15 C16 1.532(11) .
C15 H15A 0.9700 .
C15 H15B 0.9700 .
C16 C17 1.347(8) .
C16 C18 1.370(9) .
C17 C17 1.422(12) 3_575
C17 H17 0.9300 .
C18 C18 1.378(13) 3_575
C18 H18 0.9300 .

loop_
_geom_torsion_atom_site_label_1
_geom_torsion_atom_site_label_2
_geom_torsion_atom_site_label_3
_geom_torsion_atom_site_label_4
_geom_torsion
_geom_torsion_site_symmetry_1
_geom_torsion_site_symmetry_4
O1 Cd1 N2 C12 -166.3(5) 8_645 .
O1 Cd1 N2 C12 32.2(5) . .
N2 Cd1 N2 C12 -74.4(5) 8_645 .
O2' Cd1 N2 C12 141(2) 8_645 .
O2' Cd1 N2 C12 54(7) . .
O2 Cd1 N2 C12 35(5) . .
C1 Cd1 N2 C12 167.5(5) 8_645 .
O1 Cd1 N2 C13 25.7(6) 8_645 .
O1 Cd1 N2 C13 -135.8(6) . .
N2 Cd1 N2 C13 117.6(6) 8_645 .
O2' Cd1 N2 C13 -27(2) 8_645 .
O2' Cd1 N2 C13 -114(7) . .
O2 Cd1 N2 C13 -133(5) . .
C1 Cd1 N2 C13 -0.5(6) 8_645 .
O1 Cd1 O1 C1 44.5(4) 8_645 .
N2 Cd1 O1 C1 -76.3(5) 8_645 .
N2 Cd1 O1 C1 169.0(5) . .
O2' Cd1 O1 C1 74(6) 8_645 .
O2' Cd1 O1 C1 9(7) . .
O2 Cd1 O1 C1 -8(4) . .
C1 Cd1 O1 C1 71.1(6) 8_645 .
O1 Cd1 O2 C1 -154(5) 8_645 .
O1 Cd1 O2 C1 8(4) . .
N2 Cd1 O2 C1 125(7) 8_645 .
N2 Cd1 O2 C1 4(10) . .
O2' Cd1 O2 C1 -102(9) 8_645 .
O2' Cd1 O2 C1 -74(8) . .
C1 Cd1 O2 C1 -125(6) 8_645 .
O1 Cd1 O2' C1 -176(9) 8_645 .
O1 Cd1 O2' C1 -9(7) . .
N2 Cd1 O2' C1 98(11) 8_645 .
N2 Cd1 O2' C1 -36(16) . .
O2' Cd1 O2' C1 -129(14) 8_645 .
O2 Cd1 O2' C1 79(12) . .
C1 Cd1 O2' C1 -150(10) 8_645 .
Cd1 O2' C1 O1 14(10) . .
Cd1 O2' C1 O2 -106(7) . .
Cd1 O2' C1 C2 170(2) . .
Cd1 O1 C1 O2' -15(11) . .
Cd1 O1 C1 O2 17(9) . .
Cd1 O1 C1 C2 -173.8(6) . .
Cd1 O2 C1 O2' 62(5) . .
Cd1 O2 C1 O1 -14(8) . .
Cd1 O2 C1 C2 176.6(17) . .
O2' C1 C2 C3 -166(14) . .
O1 C1 C2 C3 -9.8(13) . .
O2 C1 C2 C3 160(8) . .
O2' C1 C2 C7 12(14) . .
O1 C1 C2 C7 168.0(8) . .
O2 C1 C2 C7 -22(8) . .
C7 C2 C3 C4 -3.1(16) . .
C1 C2 C3 C4 174.8(7) . .
C2 C3 C4 C5 0.2(14) . .
C3 C4 C5 C6 3.1(10) . .
C3 C4 C5 C9 -177.0(7) . .
C4 C5 C6 C7 -3.4(10) . .
C9 C5 C6 C7 176.7(6) . .
C3 C2 C7 C6 2.7(14) . .
C1 C2 C7 C6 -175.2(8) . .
C5 C6 C7 C2 0.6(12) . .
C9 C8 C9 C10 -0.3(4) 8_546 .
C9 C8 C9 C5 177.0(6) 8_546 .
C4 C5 C9 C8 -32.0(8) . .
C6 C5 C9 C8 147.9(6) . .
C4 C5 C9 C10 145.2(6) . .
C6 C5 C9 C10 -34.9(9) . .
C8 C9 C10 C11 0.5(8) . .
C5 C9 C10 C11 -176.8(5) . .
C9 C10 C11 C10 -0.3(4) . 8_546
C13 N2 C12 N1 0.4(8) . .
Cd1 N2 C12 N1 -170.0(4) . .
C14 N1 C12 N2 0.4(8) . .
C15 N1 C12 N2 177.1(7) . .
C12 N2 C13 C14 -1.1(7) . .
Cd1 N2 C13 C14 168.8(4) . .
C12 N1 C14 C13 -1.1(8) . .
C15 N1 C14 C13 -177.7(7) . .
N2 C13 C14 N1 1.4(8) . .
C12 N1 C15 C16 100.2(11) . .
C14 N1 C15 C16 -83.9(13) . .
N1 C15 C16 C17 -3.3(17) . .
N1 C15 C16 C18 178.3(10) . .
C18 C16 C17 C17 -1.1(15) . 3_575
C15 C16 C17 C17 -179.3(10) . 3_575
C17 C16 C18 C18 2.7(19) . 3_575
C15 C16 C18 C18 -178.9(13) . 3_575
